data_6000301
loop_
_publ_author_name
'Fedyna, M. F.'
'Skolozdra, R. V.'
'Gorelenko, Y. K.'

_publ_section_title
;
 Magnetic and electric properties of RCo6Ge6 (R = Y, Dy, Er-Lu)
;
_journal_name_full 'Inorganic Materials'
_journal_page_first 373
_journal_page_last 375
_journal_volume 35
_journal_year 1999
_chemical_formula_sum 'Co6 Ge6 Tm'
_space_group_name_H-M_alt 'P 6/m m m'
_cell_angle_alpha 90.000
_cell_angle_beta 90.000
_cell_angle_gamma 120.000
_cell_length_a 5.0978
_cell_length_b 5.0978
_cell_length_c 3.9121
_cell_volume 88.05
_cod_database_code 6000301

loop_
_atom_site_label
_atom_site_fract_x
_atom_site_fract_y
_atom_site_fract_z
? ? ? ?
